data_7009028
loop_
_publ_author_name
'da Silva, M. F\'atima C. Guedes'
'Pombeiro, Armando J. L.'
'Geremia, Silvano'
'Zangrando, Ennio'
'Calligaris, Mario'
'Zinchenko, Andrey V.'
'Kukushkin, Vadim Yu.'

_publ_section_title
;
 Unusual pathways for the reaction between [MCl2(Me2SO)4]
 (M&#x2005;=&#x2005;Os, Ru) and hydrazine dihydrochloride:
 deoxygenation of sulfoxides vs. coordination of hydrazinium
;
_journal_issue 8
_journal_name_full 'Journal of the Chemical Society, Dalton Transactions'
_journal_page_first 1363
_journal_paper_doi 10.1039/a908170d
_journal_year 2000
_chemical_formula_structural ' Ru(II) (Cl 1-)3 ((CH3)2SO)2 (NH2NH3 1+)'
_chemical_formula_sum 'C4 H17 Cl3 N2 O2 Ru S2'
_chemical_formula_weight 396.74
_chemical_name_systematic
;
 mer-cis-trichloro dis(dimethylsulfoxide) hydrazinium ruthenium(II)
;
_space_group_IT_number 15
_symmetry_cell_setting monoclinic
_symmetry_space_group_name_Hall '-C 2yc'
_symmetry_space_group_name_H-M 'C 1 2/c 1'
_atom_sites_solution_hydrogens geom
_atom_sites_solution_primary Patterson
_atom_sites_solution_secondary difmap
_audit_creation_method SHELXL-97
_cell_angle_alpha 90.00
_cell_angle_beta 106.55(1)
_cell_angle_gamma 90.00
_cell_formula_units_Z 8
_cell_length_a 26.202(4)
_cell_length_b 8.455(1)
_cell_length_c 12.918(2)
_cell_measurement_reflns_used 25
_cell_measurement_temperature 293(2)
_cell_volume 2743.3(7)
_computing_cell_refinement 'CELDIM (Enraf Nonius)       '
_computing_data_collection 'CAD4 package (Enraf Nonius)'
_computing_data_reduction 'local program'
_computing_structure_refinement 'SHELXL-97 (Sheldrick, 1997)'
_computing_structure_solution 'SHELXS-86 (Sheldrick, 1990)'
_diffrn_ambient_temperature 293(2)
_diffrn_measured_fraction_theta_full 0.470
_diffrn_measured_fraction_theta_max 0.470
_diffrn_measurement_device 'Enraf-Nonius CAD4'
_diffrn_measurement_method 'w/2\q scans'
_diffrn_radiation_monochromator graphite
_diffrn_radiation_source 'fine-focus sealed tube'
_diffrn_radiation_type MoK\a
_diffrn_radiation_wavelength 0.71073
_diffrn_reflns_av_R_equivalents 0.0349
_diffrn_reflns_av_sigmaI/netI 0.0170
_diffrn_reflns_limit_h_max 35
_diffrn_reflns_limit_h_min -36
_diffrn_reflns_limit_k_max 11
_diffrn_reflns_limit_k_min 0
_diffrn_reflns_limit_l_max 18
_diffrn_reflns_limit_l_min 0
_diffrn_reflns_number 4155
_diffrn_reflns_theta_full 29.96
_diffrn_reflns_theta_max 29.96
_diffrn_reflns_theta_min 2.54
_diffrn_standards_decay_% 0.2
_diffrn_standards_number 3
_exptl_absorpt_coefficient_mu 2.012
_exptl_absorpt_correction_T_max 100.00
_exptl_absorpt_correction_T_min 69.74
_exptl_absorpt_correction_type psi-scan
_exptl_crystal_density_diffrn 1.921
_exptl_crystal_density_method 'not measured'
_exptl_crystal_F_000 1584
_exptl_crystal_size_max 0.90
_exptl_crystal_size_mid 0.90
_exptl_crystal_size_min 0.40
_refine_diff_density_max 0.946
_refine_diff_density_min -0.757
_refine_diff_density_rms 0.102
_refine_ls_extinction_coef 0.00118(9)
_refine_ls_extinction_expression Fc^*^=kFc[1+0.001xFc^2^\l^3^/sin(2\q)]^-1/4^
_refine_ls_extinction_method SHELXL
_refine_ls_goodness_of_fit_ref 1.090
_refine_ls_hydrogen_treatment mixed
_refine_ls_matrix_type full
_refine_ls_number_parameters 133
_refine_ls_number_reflns 3985
_refine_ls_number_restraints 0
_refine_ls_restrained_S_all 1.090
_refine_ls_R_factor_all 0.0266
_refine_ls_R_factor_gt 0.0247
_refine_ls_shift/su_max 0.011
_refine_ls_shift/su_mean 0.002
_refine_ls_structure_factor_coef Fsqd
_refine_ls_weighting_details 'w=1/[\s^2^(Fo^2^)+(0.0426P)^2^+2.4581P] where P=(Fo^2^+2Fc^2^)/3'
_refine_ls_weighting_scheme calc
_refine_ls_wR_factor_gt 0.0703
_refine_ls_wR_factor_ref 0.0715
_reflns_number_gt 3781
_reflns_number_total 3985
_reflns_threshold_expression >2sigma(I)
_cod_data_source_file a908170d.txt
_cod_data_source_block 3
_cod_depositor_comments
;
The following automatic conversions were performed:
'_exptl_absorpt_correction_type' value 'psi scan' changed to 'psi-scan'
according to '/home/saulius/struct/CIF-dictionaries/cif_core.dic'
dictionary named 'cif_core.dic' version 2.4.1 from 2010-06-29.

Automatic conversion script
Id: cif_fix_enum 1527 2010-12-29 10:47:43Z saulius 

The following automatic conversions were performed:

'_refine_ls_weighting_scheme' value 'calc
w=1/[\s^2^(Fo^2^)+(0.0426P)^2^+2.4581P] where P=(Fo^2^+2Fc^2^)/3' was
changed to 'calc'. New tag '_refine_ls_weighting_details' was
created. The value of the new tag was set to
'w=1/[\s^2^(Fo^2^)+(0.0426P)^2^+2.4581P] where P=(Fo^2^+2Fc^2^)/3'.

Automatic conversion script
Id: cif_fix_values 3143 2015-03-26 13:38:13Z robertas 
;
_cod_original_sg_symbol_H-M C2/c
_cod_database_code 7009028

loop_
_symmetry_equiv_pos_as_xyz
'x, y, z'
'-x, y, -z+1/2'
'x+1/2, y+1/2, z'
'-x+1/2, y+1/2, -z+1/2'
'-x, -y, -z'
'x, -y, z-1/2'
'-x+1/2, -y+1/2, -z'
'x+1/2, -y+1/2, z-1/2'

loop_
_atom_site_label
_atom_site_type_symbol
_atom_site_fract_x
_atom_site_fract_y
_atom_site_fract_z
_atom_site_U_iso_or_equiv
_atom_site_adp_type
_atom_site_occupancy
_atom_site_calc_flag
_atom_site_refinement_flags
_atom_site_disorder_assembly
_atom_site_disorder_group
Ru Ru 0.158466(5) 0.235684(17) 0.097007(10) 0.02427(6) Uani 1 d . . .
Cl1 Cl 0.210006(18) 0.47939(6) 0.11561(4) 0.03448(10) Uani 1 d . . .
Cl2 Cl 0.16322(2) 0.24848(6) 0.28620(4) 0.03682(11) Uani 1 d . . .
Cl3 Cl 0.16319(2) 0.21546(6) -0.08512(4) 0.03486(11) Uani 1 d . . .
S1 S 0.083104(17) 0.37767(5) 0.04954(4) 0.02927(10) Uani 1 d . . .
S2 S 0.117287(18) 0.00382(5) 0.08091(4) 0.03019(10) Uani 1 d . . .
O1 O 0.03115(6) 0.2949(2) 0.02629(16) 0.0483(4) Uani 1 d . . .
O2 O 0.15316(6) -0.13715(19) 0.09962(15) 0.0477(4) Uani 1 d . . .
N1 N 0.23579(6) 0.1252(2) 0.14826(13) 0.0331(3) Uani 1 d . . .
H1A H 0.2600 0.1984 0.1439 0.040 Uiso 1 calc R . .
H1B H 0.2422 0.1001 0.2185 0.040 Uiso 1 calc R . .
N2 N 0.24584(7) -0.0144(2) 0.09280(15) 0.0404(4) Uani 1 d . . .
H2A H 0.2750 -0.0625 0.1328 0.061 Uiso 1 calc R . .
H2B H 0.2505 0.0131 0.0296 0.061 Uiso 1 calc R . .
H2C H 0.2182 -0.0800 0.0818 0.061 Uiso 1 calc R . .
C1 C 0.07960(10) 0.5012(3) -0.0635(2) 0.0537(6) Uani 1 d . . .
H1A H 0.0787 0.4370 -0.1252 0.081 Uiso 1 calc R . .
H1B H 0.1103 0.5689 -0.0478 0.081 Uiso 1 calc R . .
H1C H 0.0479 0.5646 -0.0785 0.081 Uiso 1 calc R . .
C2 C 0.08171(11) 0.5260(3) 0.1455(2) 0.0534(6) Uani 1 d . . .
H2A H 0.1124 0.5929 0.1560 0.080 Uiso 1 calc R . .
H2B H 0.0820 0.4773 0.2128 0.080 Uiso 1 calc R . .
H2C H 0.0500 0.5882 0.1196 0.080 Uiso 1 calc R . .
C3 C 0.07030(10) -0.0315(3) -0.04690(18) 0.0462(5) Uani 1 d . . .
H3A H 0.0467 0.0573 -0.0662 0.069 Uiso 1 calc R . .
H3B H 0.0501 -0.1249 -0.0428 0.069 Uiso 1 calc R . .
H3C H 0.0888 -0.0461 -0.1006 0.069 Uiso 1 calc R . .
C4 C 0.07625(9) -0.0238(3) 0.16823(18) 0.0411(4) Uani 1 d . . .
H4A H 0.0524 0.0642 0.1613 0.062 Uiso 1 calc R . .
H4B H 0.0982 -0.0311 0.2416 0.062 Uiso 1 calc R . .
H4C H 0.0561 -0.1195 0.1489 0.062 Uiso 1 calc R . .

loop_
_atom_site_aniso_label
_atom_site_aniso_U_11
_atom_site_aniso_U_22
_atom_site_aniso_U_33
_atom_site_aniso_U_23
_atom_site_aniso_U_13
_atom_site_aniso_U_12
Ru 0.01926(9) 0.02661(9) 0.02675(9) 0.00007(4) 0.00624(6) 0.00060(4)
Cl1 0.0312(2) 0.0350(2) 0.0378(2) -0.00501(17) 0.01086(17) -0.00701(17)
Cl2 0.0357(3) 0.0445(3) 0.0307(2) -0.00221(16) 0.01007(19) -0.00639(18)
Cl3 0.0319(2) 0.0430(3) 0.0311(2) -0.00261(17) 0.01143(17) -0.00226(18)
S1 0.02205(18) 0.0295(2) 0.0366(2) 0.00203(16) 0.00901(16) 0.00291(15)
S2 0.0266(2) 0.0276(2) 0.0371(2) 0.00016(16) 0.01033(17) -0.00092(15)
O1 0.0226(7) 0.0396(8) 0.0802(12) 0.0050(8) 0.0104(7) -0.0006(6)
O2 0.0405(8) 0.0298(7) 0.0757(12) 0.0045(7) 0.0212(8) 0.0053(6)
N1 0.0234(7) 0.0387(8) 0.0368(8) 0.0058(6) 0.0078(6) 0.0050(6)
N2 0.0322(8) 0.0442(10) 0.0473(10) 0.0081(8) 0.0153(7) 0.0134(7)
C1 0.0470(13) 0.0605(15) 0.0570(14) 0.0281(12) 0.0203(11) 0.0187(11)
C2 0.0515(14) 0.0519(14) 0.0552(14) -0.0124(11) 0.0125(11) 0.0175(11)
C3 0.0450(12) 0.0482(12) 0.0414(11) -0.0079(9) 0.0060(9) -0.0161(10)
C4 0.0380(10) 0.0433(11) 0.0462(11) 0.0036(9) 0.0186(9) -0.0055(9)

loop_
_atom_type_symbol
_atom_type_description
_atom_type_scat_dispersion_real
_atom_type_scat_dispersion_imag
_atom_type_scat_source
C C 0.0033 0.0016 'International Tables Vol C Tables 4.2.6.8 and 6.1.1.4'
H H 0.0000 0.0000 'International Tables Vol C Tables 4.2.6.8 and 6.1.1.4'
O O 0.0106 0.0060 'International Tables Vol C Tables 4.2.6.8 and 6.1.1.4'
N N 0.0061 0.0033 'International Tables Vol C Tables 4.2.6.8 and 6.1.1.4'
S S 0.1246 0.1234 'International Tables Vol C Tables 4.2.6.8 and 6.1.1.4'
Cl Cl 0.1484 0.1585 'International Tables Vol C Tables 4.2.6.8 and 6.1.1.4'
Ru Ru -1.2594 0.8363 'International Tables Vol C Tables 4.2.6.8 and 6.1.1.4'

loop_
_geom_angle_atom_site_label_1
_geom_angle_atom_site_label_2
_geom_angle_atom_site_label_3
_geom_angle
_geom_angle_site_symmetry_1
_geom_angle_site_symmetry_3
_geom_angle_publ_flag
N1 Ru S2 92.02(5) . . ?
N1 Ru S1 173.25(5) . . ?
S2 Ru S1 94.62(2) . . ?
N1 Ru Cl3 87.93(5) . . ?
S2 Ru Cl3 90.266(18) . . ?
S1 Ru Cl3 93.29(2) . . ?
N1 Ru Cl2 86.31(5) . . ?
S2 Ru Cl2 91.030(18) . . ?
S1 Ru Cl2 92.31(2) . . ?
Cl3 Ru Cl2 174.131(18) . . ?
N1 Ru Cl1 83.71(5) . . ?
S2 Ru Cl1 175.604(17) . . ?
S1 Ru Cl1 89.68(2) . . ?
Cl3 Ru Cl1 88.569(18) . . ?
Cl2 Ru Cl1 89.711(17) . . ?
O1 S1 C2 105.96(13) . . ?
O1 S1 C1 106.35(12) . . ?
C2 S1 C1 98.75(15) . . ?
O1 S1 Ru 119.27(7) . . ?
C2 S1 Ru 112.33(9) . . ?
C1 S1 Ru 112.02(8) . . ?
O2 S2 C3 104.65(12) . . ?
O2 S2 C4 104.96(10) . . ?
C3 S2 C4 100.50(12) . . ?
O2 S2 Ru 115.02(7) . . ?
C3 S2 Ru 115.12(8) . . ?
C4 S2 Ru 114.94(8) . . ?
N2 N1 Ru 119.35(12) . . ?

loop_
_geom_bond_atom_site_label_1
_geom_bond_atom_site_label_2
_geom_bond_distance
_geom_bond_site_symmetry_2
_geom_bond_publ_flag
Ru N1 2.1569(15) . ?
Ru S2 2.2187(5) . ?
Ru S1 2.2420(5) . ?
Ru Cl3 2.3970(6) . ?
Ru Cl2 2.4139(6) . ?
Ru Cl1 2.4377(5) . ?
S1 O1 1.4833(16) . ?
S1 C2 1.771(2) . ?
S1 C1 1.776(2) . ?
S2 O2 1.4944(16) . ?
S2 C3 1.781(2) . ?
S2 C4 1.782(2) . ?
N1 N2 1.443(2) . ?

loop_
_geom_torsion_atom_site_label_1
_geom_torsion_atom_site_label_2
_geom_torsion_atom_site_label_3
_geom_torsion_atom_site_label_4
_geom_torsion
_geom_torsion_site_symmetry_1
_geom_torsion_site_symmetry_2
_geom_torsion_site_symmetry_3
_geom_torsion_site_symmetry_4
_geom_torsion_publ_flag
N1 Ru S1 O1 -167.1(4) . . . . ?
S2 Ru S1 O1 2.13(9) . . . . ?
Cl3 Ru S1 O1 92.67(9) . . . . ?
Cl2 Ru S1 O1 -89.09(9) . . . . ?
Cl1 Ru S1 O1 -178.79(9) . . . . ?
N1 Ru S1 C2 -42.3(4) . . . . ?
S2 Ru S1 C2 126.96(11) . . . . ?
Cl3 Ru S1 C2 -142.51(11) . . . . ?
Cl2 Ru S1 C2 35.74(11) . . . . ?
Cl1 Ru S1 C2 -53.96(11) . . . . ?
N1 Ru S1 C1 67.8(4) . . . . ?
S2 Ru S1 C1 -122.95(12) . . . . ?
Cl3 Ru S1 C1 -32.42(12) . . . . ?
Cl2 Ru S1 C1 145.83(12) . . . . ?
Cl1 Ru S1 C1 56.13(12) . . . . ?
N1 Ru S2 O2 -4.65(9) . . . . ?
S1 Ru S2 O2 176.60(8) . . . . ?
Cl3 Ru S2 O2 83.28(8) . . . . ?
Cl2 Ru S2 O2 -91.00(8) . . . . ?
Cl1 Ru S2 O2 8.7(2) . . . . ?
N1 Ru S2 C3 -126.46(11) . . . . ?
S1 Ru S2 C3 54.80(10) . . . . ?
Cl3 Ru S2 C3 -38.52(10) . . . . ?
Cl2 Ru S2 C3 147.20(10) . . . . ?
Cl1 Ru S2 C3 -113.1(2) . . . . ?
N1 Ru S2 C4 117.44(10) . . . . ?
S1 Ru S2 C4 -61.31(9) . . . . ?
Cl3 Ru S2 C4 -154.63(9) . . . . ?
Cl2 Ru S2 C4 31.09(9) . . . . ?
Cl1 Ru S2 C4 130.8(2) . . . . ?
S2 Ru N1 N2 43.33(13) . . . . ?
S1 Ru N1 N2 -147.4(3) . . . . ?
Cl3 Ru N1 N2 -46.87(13) . . . . ?
Cl2 Ru N1 N2 134.23(13) . . . . ?
Cl1 Ru N1 N2 -135.66(13) . . . . ?
